data_1513059
loop_
_publ_author_name
'Ivanova, Bojidarka'
'Spiteller, Michael'

_publ_section_title
;
 Factors stabilizing the gas-phase ionic species of crystals of organic
 salts &#x0096; Experimental and theoretical study
;
_journal_name_full 'Journal of Molecular Structure'
_journal_page_first 226
_journal_paper_doi 10.1016/j.molstruc.2012.11.018
_journal_volume 1036
_journal_year 2013
_chemical_formula_moiety 'C13 H18 Cl N O6 S'
_chemical_formula_sum 'C13 H18 Cl N O6 S'
_chemical_formula_weight 351.79
_chemical_melting_point 317
_chemical_name_common '1-(2-chloroethyl)pyrrolidinium 5-sulfosalicylicilate'
_space_group_IT_number 2
_symmetry_cell_setting triclinic
_symmetry_space_group_name_Hall '-P 1'
_symmetry_space_group_name_H-M 'P -1'
_atom_sites_solution_hydrogens geom
_atom_sites_solution_primary direct
_atom_sites_solution_secondary difmap
_audit_creation_method SHELXL-97
_cell_angle_alpha 104.782(8)
_cell_angle_beta 104.882(9)
_cell_angle_gamma 105.085(8)
_cell_formula_units_Z 2
_cell_length_a 8.644(2)
_cell_length_b 9.085(3)
_cell_length_c 11.673(4)
_cell_measurement_temperature 291(2)
_cell_volume 802.9(4)
_computing_cell_refinement 'Bruker SAINT'
_computing_data_collection 'Bruker GIS'
_computing_data_reduction 'Bruker SAINT'
_computing_molecular_graphics 'Bruker APEX2'
_computing_structure_refinement 'SHELXL-97 (Sheldrick, 2008)'
_computing_structure_solution 'SHELXS-97 (Sheldrick, 2008)'
_diffrn_ambient_temperature 291(2)
_diffrn_measured_fraction_theta_full 0.983
_diffrn_measured_fraction_theta_max 0.983
_diffrn_measurement_device_type 'Bruker SMART X2S'
_diffrn_measurement_method '\w scans'
_diffrn_radiation_monochromator 'doubly curved silicon crystal'
_diffrn_radiation_source 'micro-focus sealed tube'
_diffrn_radiation_type MoK\a
_diffrn_radiation_wavelength 0.71073
_diffrn_reflns_av_R_equivalents 0.1699
_diffrn_reflns_av_sigmaI/netI 0.1124
_diffrn_reflns_limit_h_max 10
_diffrn_reflns_limit_h_min -10
_diffrn_reflns_limit_k_max 10
_diffrn_reflns_limit_k_min -10
_diffrn_reflns_limit_l_max 13
_diffrn_reflns_limit_l_min -13
_diffrn_reflns_number 7702
_diffrn_reflns_theta_full 25.14
_diffrn_reflns_theta_max 25.14
_diffrn_reflns_theta_min 2.47
_exptl_absorpt_coefficient_mu 0.395
_exptl_absorpt_correction_T_max 0.8642
_exptl_absorpt_correction_T_min 0.8231
_exptl_absorpt_correction_type multi-scan
_exptl_crystal_density_diffrn 1.455
_exptl_crystal_density_method 'not measured'
_exptl_crystal_F_000 368
_exptl_crystal_size_max 0.52
_exptl_crystal_size_mid 0.41
_exptl_crystal_size_min 0.37
_refine_diff_density_max 1.837
_refine_diff_density_min -0.532
_refine_diff_density_rms 0.131
_refine_ls_extinction_coef 0.027(11)
_refine_ls_extinction_expression Fc^*^=kFc[1+0.001xFc^2^\l^3^/sin(2\q)]^-1/4^
_refine_ls_extinction_method SHELXL
_refine_ls_goodness_of_fit_ref 1.547
_refine_ls_hydrogen_treatment constr
_refine_ls_matrix_type full
_refine_ls_number_parameters 202
_refine_ls_number_reflns 2821
_refine_ls_number_restraints 0
_refine_ls_restrained_S_all 1.547
_refine_ls_R_factor_all 0.0938
_refine_ls_R_factor_gt 0.0851
_refine_ls_shift/su_max 0.016
_refine_ls_shift/su_mean 0.003
_refine_ls_structure_factor_coef Fsqd
_refine_ls_weighting_details 'calc w=1/[\s^2^(Fo^2^)+(0.1040P)^2^+0.0000P] where P=(Fo^2^+2Fc^2^)/3'
_refine_ls_weighting_scheme calc
_refine_ls_wR_factor_gt 0.2578
_refine_ls_wR_factor_ref 0.2666
_reflns_number_gt 2307
_reflns_number_total 2821
_reflns_threshold_expression >2sigma(I)
_cod_data_source_file Struct-200-22.cif
_cod_data_source_block 200-22
_cod_depositor_comments
;
The following automatic conversions were performed:

'_chemical_melting_point' value '317K' was changed to '317' - the
value should be numeric and without a unit
designator.

'_symmetry_cell_setting' value 'Triclinic' changed to
'triclinic' according to the built-in table from CIF Core dictionary
named 'cif_core.dic' version 2.4.1 from 2010-06-29.

Automatic conversion script
Id: cif_fix_values 1891 2012-01-12 08:04:46Z andrius 
;
_cod_database_code 1513059

loop_
_symmetry_equiv_pos_as_xyz
'x, y, z'
'-x, -y, -z'

loop_
_atom_site_label
_atom_site_type_symbol
_atom_site_fract_x
_atom_site_fract_y
_atom_site_fract_z
_atom_site_U_iso_or_equiv
_atom_site_adp_type
_atom_site_occupancy
_atom_site_symmetry_multiplicity
_atom_site_calc_flag
_atom_site_refinement_flags
S1 S 0.05923(11) 0.71255(13) 0.76768(8) 0.0364(4) Uani 1 1 d .
O6 O -0.7352(4) 0.3561(4) 0.6071(3) 0.0565(9) Uani 1 1 d .
O5 O 0.0318(3) 0.8156(4) 0.8712(2) 0.0415(7) Uani 1 1 d .
C13 C -0.1397(5) 0.5557(5) 0.6788(3) 0.0304(9) Uani 1 1 d .
C12 C -0.2837(5) 0.5694(5) 0.7016(3) 0.0304(8) Uani 1 1 d .
H12 H -0.2760 0.6624 0.7626 0.036 Uiso 1 1 calc R
O4 O -0.5688(4) 0.5970(4) 0.7479(3) 0.0541(9) Uani 1 1 d .
H4 H -0.6514 0.6262 0.7306 0.081 Uiso 1 1 calc R
C11 C -0.1516(5) 0.4169(5) 0.5867(4) 0.0401(10) Uani 1 1 d .
H11 H -0.0541 0.4078 0.5702 0.048 Uiso 1 1 calc R
O3 O -0.6024(4) 0.1845(4) 0.4756(3) 0.0611(10) Uani 1 1 d .
H3 H -0.5971 0.1014 0.4890 0.092 Uiso 1 1 calc R
O2 O 0.1739(4) 0.6328(4) 0.8123(3) 0.0569(9) Uani 1 1 d .
C10 C -0.4527(5) 0.3071(6) 0.5437(4) 0.0432(10) Uani 1 1 d .
C9 C -0.4415(5) 0.4464(5) 0.6349(3) 0.0334(9) Uani 1 1 d .
C8 C -0.5965(5) 0.4625(6) 0.6616(4) 0.0392(10) Uani 1 1 d .
C7 C -0.3048(6) 0.2942(6) 0.5203(4) 0.0446(11) Uani 1 1 d .
H7 H -0.3111 0.2017 0.4594 0.053 Uiso 1 1 calc R
O1 O 0.1087(5) 0.7963(4) 0.6860(3) 0.0670(11) Uani 1 1 d .
Cl1 Cl 0.23493(16) 0.30059(19) 0.96371(12) 0.0657(5) Uani 1 1 d .
N1 N -0.1699(4) 0.1485(4) 0.8753(3) 0.0389(9) Uani 1 1 d .
H1 H -0.0968 0.1772 0.9554 0.047 Uiso 1 1 calc R
C6 C -0.0780(6) 0.1087(6) 0.7859(4) 0.0519(12) Uani 1 1 d .
H6A H -0.1543 0.0809 0.7004 0.062 Uiso 1 1 calc R
H6B H -0.0494 0.0138 0.7918 0.062 Uiso 1 1 calc R
C5 C -0.3247(7) 0.0029(6) 0.8520(5) 0.0628(14) Uani 1 1 d .
H5A H -0.3649 -0.0724 0.7661 0.075 Uiso 1 1 calc R
H5B H -0.2976 -0.0540 0.9101 0.075 Uiso 1 1 calc R
C4 C -0.2346(6) 0.2849(6) 0.8664(5) 0.0563(12) Uani 1 1 d .
H4A H -0.1779 0.3775 0.9443 0.068 Uiso 1 1 calc R
H4B H -0.2158 0.3187 0.7973 0.068 Uiso 1 1 calc R
C3 C 0.0834(6) 0.2449(7) 0.8100(5) 0.0601(13) Uani 1 1 d .
H3A H 0.0550 0.3387 0.8008 0.072 Uiso 1 1 calc R
H3B H 0.1341 0.2113 0.7473 0.072 Uiso 1 1 calc R
C2 C -0.4191(9) 0.2163(11) 0.8438(10) 0.109(3) Uani 1 1 d .
H2A H -0.4534 0.2946 0.8956 0.131 Uiso 1 1 calc R
H2B H -0.4843 0.1917 0.7558 0.131 Uiso 1 1 calc R
C1 C -0.4518(9) 0.0737(11) 0.8741(9) 0.113(3) Uani 1 1 d .
H1A H -0.5658 -0.0019 0.8216 0.136 Uiso 1 1 calc R
H1B H -0.4436 0.0990 0.9619 0.136 Uiso 1 1 calc R

loop_
_atom_site_aniso_label
_atom_site_aniso_U_11
_atom_site_aniso_U_22
_atom_site_aniso_U_33
_atom_site_aniso_U_23
_atom_site_aniso_U_13
_atom_site_aniso_U_12
S1 0.0284(6) 0.0469(7) 0.0322(6) 0.0071(5) 0.0173(4) 0.0102(5)
O6 0.0288(16) 0.068(2) 0.0577(19) 0.0120(18) 0.0142(15) 0.0043(16)
O5 0.0374(15) 0.0481(17) 0.0346(14) 0.0046(13) 0.0155(12) 0.0142(14)
C13 0.0317(19) 0.042(2) 0.0210(17) 0.0121(16) 0.0126(15) 0.0139(17)
C12 0.0286(18) 0.038(2) 0.0264(17) 0.0104(16) 0.0122(15) 0.0119(16)
O4 0.0309(16) 0.065(2) 0.062(2) 0.0057(17) 0.0209(15) 0.0201(15)
C11 0.040(2) 0.055(3) 0.032(2) 0.0135(19) 0.0218(18) 0.019(2)
O3 0.0489(19) 0.057(2) 0.0479(19) -0.0048(17) 0.0119(16) -0.0015(17)
O2 0.0366(16) 0.065(2) 0.066(2) 0.0088(18) 0.0178(15) 0.0265(16)
C10 0.040(2) 0.051(3) 0.030(2) 0.0094(19) 0.0114(18) 0.007(2)
C9 0.030(2) 0.044(2) 0.0276(18) 0.0135(17) 0.0114(16) 0.0135(18)
C8 0.027(2) 0.056(3) 0.033(2) 0.015(2) 0.0100(16) 0.012(2)
C7 0.050(3) 0.052(3) 0.0282(19) 0.0034(19) 0.0193(18) 0.017(2)
O1 0.072(2) 0.067(2) 0.0452(18) 0.0130(17) 0.0333(18) -0.0094(19)
Cl1 0.0492(8) 0.0834(11) 0.0599(9) 0.0220(8) 0.0205(6) 0.0166(7)
N1 0.045(2) 0.040(2) 0.0308(16) 0.0144(15) 0.0120(15) 0.0135(17)
C6 0.055(3) 0.060(3) 0.040(2) 0.008(2) 0.020(2) 0.023(2)
C5 0.061(3) 0.048(3) 0.052(3) 0.015(2) 0.007(2) -0.008(2)
C4 0.060(3) 0.053(3) 0.070(3) 0.026(2) 0.031(3) 0.029(2)
C3 0.059(3) 0.080(4) 0.051(3) 0.026(3) 0.029(2) 0.026(3)
C2 0.070(4) 0.145(7) 0.176(8) 0.108(7) 0.069(5) 0.059(5)
C1 0.053(4) 0.130(7) 0.145(7) 0.041(6) 0.045(5) 0.008(4)

loop_
_atom_type_symbol
_atom_type_description
_atom_type_scat_dispersion_real
_atom_type_scat_dispersion_imag
_atom_type_scat_source
C C 0.0033 0.0016 'International Tables Vol C Tables 4.2.6.8 and 6.1.1.4'
H H 0.0000 0.0000 'International Tables Vol C Tables 4.2.6.8 and 6.1.1.4'
N N 0.0061 0.0033 'International Tables Vol C Tables 4.2.6.8 and 6.1.1.4'
O O 0.0106 0.0060 'International Tables Vol C Tables 4.2.6.8 and 6.1.1.4'
S S 0.1246 0.1234 'International Tables Vol C Tables 4.2.6.8 and 6.1.1.4'
Cl Cl 0.1484 0.1585 'International Tables Vol C Tables 4.2.6.8 and 6.1.1.4'

loop_
_geom_angle_atom_site_label_1
_geom_angle_atom_site_label_2
_geom_angle_atom_site_label_3
_geom_angle
O5 S1 O2 111.08(18)
O5 S1 O1 112.5(2)
O2 S1 O1 113.6(2)
O5 S1 C13 105.75(16)
O2 S1 C13 105.4(2)
O1 S1 C13 107.91(18)
C12 C13 C11 119.5(4)
C12 C13 S1 119.7(3)
C11 C13 S1 120.8(3)
C13 C12 C9 121.0(4)
C7 C11 C13 120.6(4)
O3 C10 C9 122.0(4)
O3 C10 C7 118.7(4)
C9 C10 C7 119.3(4)
C12 C9 C10 119.4(3)
C12 C9 C8 120.3(4)
C10 C9 C8 120.3(4)
O6 C8 O4 124.0(4)
O6 C8 C9 121.9(4)
O4 C8 C9 114.1(4)
C11 C7 C10 120.1(4)
C6 N1 C4 113.7(3)
C6 N1 C5 111.5(4)
C4 N1 C5 106.4(4)
N1 C6 C3 113.9(4)
C1 C5 N1 104.0(4)
C2 C4 N1 104.6(5)
C6 C3 Cl1 112.1(3)
C1 C2 C4 108.9(5)
C2 C1 C5 107.3(6)

loop_
_geom_bond_atom_site_label_1
_geom_bond_atom_site_label_2
_geom_bond_distance
S1 O5 1.442(3)
S1 O2 1.442(3)
S1 O1 1.443(3)
S1 C13 1.766(4)
O6 C8 1.211(5)
C13 C12 1.367(5)
C13 C11 1.394(6)
C12 C9 1.390(5)
O4 C8 1.288(5)
C11 C7 1.364(6)
O3 C10 1.348(5)
C10 C9 1.393(6)
C10 C7 1.401(6)
C9 C8 1.486(5)
Cl1 C3 1.782(5)
N1 C6 1.494(5)
N1 C4 1.501(6)
N1 C5 1.525(5)
C6 C3 1.509(7)
C5 C1 1.455(8)
C4 C2 1.478(8)
C2 C1 1.407(11)
